data_7012899
loop_
_publ_author_name
'Adams, Christopher J.'
'Connelly, Neil G.'
'Emslie, David J. H.'
'Hayward, Owen D.'
'Manson, Tania'
'Guy Orpen, A.'
'Rieger, Philip H.'

_publ_section_title
;
 The substitution chemistry of the
 tris(3,5-dimethylpyrazolyl)methanerhodium complex [Rh(CO)2{HC(pz?)3}]+
;
_journal_issue 14
_journal_name_full 'Dalton Transactions'
_journal_page_first 2835
_journal_paper_doi 10.1039/b302440g
_journal_year 2003
_chemical_formula_sum 'C37 H41 Cl4 F6 N6 O P2 Rh'
_chemical_formula_weight 1006.41
_chemical_name_systematic
; 
? 
;
_space_group_IT_number 14
_symmetry_cell_setting monoclinic
_symmetry_space_group_name_Hall '-P 2ybc'
_symmetry_space_group_name_H-M 'P 1 21/c 1'
_atom_sites_solution_hydrogens geom
_atom_sites_solution_primary direct
_atom_sites_solution_secondary difmap
_audit_creation_method SHELXL-97
_cell_angle_alpha 90.00
_cell_angle_beta 99.187(12)
_cell_angle_gamma 90.00
_cell_formula_units_Z 8
_cell_length_a 14.565(3)
_cell_length_b 16.151(3)
_cell_length_c 38.248(10)
_cell_measurement_temperature 293(2)
_cell_volume 8882(3)
_computing_cell_refinement 'Siemens XSCANS'
_computing_data_collection 'Siemens XSCANS'
_computing_data_reduction 'Siemens SHELXTL'
_computing_molecular_graphics 'Siemens SHELXTL'
_computing_publication_material 'Siemens SHELXTL'
_computing_structure_refinement 'SHELXL-97 (Sheldrick, 1997)'
_computing_structure_solution 'SHELXS-97 (Sheldrick, 1990)'
_diffrn_ambient_temperature 293(2)
_diffrn_measured_fraction_theta_full 0.997
_diffrn_measured_fraction_theta_max 0.997
_diffrn_measurement_device_type 'CCD area detector'
_diffrn_measurement_method 'omega scans'
_diffrn_radiation_monochromator graphite
_diffrn_radiation_source 'fine-focus sealed tube'
_diffrn_radiation_type MoK\a
_diffrn_radiation_wavelength 0.71073
_diffrn_reflns_av_R_equivalents 0.0746
_diffrn_reflns_av_sigmaI/netI 0.0922
_diffrn_reflns_limit_h_max 15
_diffrn_reflns_limit_h_min -17
_diffrn_reflns_limit_k_max 19
_diffrn_reflns_limit_k_min -19
_diffrn_reflns_limit_l_max 41
_diffrn_reflns_limit_l_min -45
_diffrn_reflns_number 45331
_diffrn_reflns_theta_full 25.00
_diffrn_reflns_theta_max 25.00
_diffrn_reflns_theta_min 1.64
_diffrn_standards_decay_% 0
_exptl_absorpt_coefficient_mu 0.759
_exptl_absorpt_correction_T_max 0.914
_exptl_absorpt_correction_T_min 0.73
_exptl_absorpt_correction_type multi-scan
_exptl_absorpt_process_details 'SADABS (Sheldrick 1996)'
_exptl_crystal_colour yellow
_exptl_crystal_density_diffrn 1.505
_exptl_crystal_density_method 'not measured'
_exptl_crystal_description plate
_exptl_crystal_F_000 4080
_exptl_crystal_size_max 0.4
_exptl_crystal_size_mid 0.4
_exptl_crystal_size_min 0.05
_refine_diff_density_max 1.750
_refine_diff_density_min -1.156
_refine_diff_density_rms 0.111
_refine_ls_extinction_method none
_refine_ls_goodness_of_fit_ref 1.020
_refine_ls_hydrogen_treatment mixed
_refine_ls_matrix_type full
_refine_ls_number_parameters 1067
_refine_ls_number_reflns 15606
_refine_ls_number_restraints 16
_refine_ls_restrained_S_all 1.021
_refine_ls_R_factor_all 0.1284
_refine_ls_R_factor_gt 0.0673
_refine_ls_shift/su_max 0.001
_refine_ls_shift/su_mean 0.000
_refine_ls_structure_factor_coef Fsqd
_refine_ls_weighting_details 'calc w=1/[\s^2^(Fo^2^)+(0.0855P)^2^+12.3720P] where P=(Fo^2^+2Fc^2^)/3'
_refine_ls_weighting_scheme calc
_refine_ls_wR_factor_gt 0.1550
_refine_ls_wR_factor_ref 0.1865
_reflns_number_gt 9178
_reflns_number_total 15606
_reflns_threshold_expression >2sigma(I)
_cod_data_source_file b302440g.txt
_cod_data_source_block 2+
_cod_depositor_comments
;
The following automatic conversions were performed:
'_symmetry_cell_setting' value 'Monoclinic' changed to 'monoclinic'
according to '/home/saulius/struct/CIF-dictionaries/cif_core.dic'
dictionary named 'cif_core.dic' version 2.4.1 from 2010-06-29.

Automatic conversion script
Id: cif_fix_enum 1527 2010-12-29 10:47:43Z saulius 
;
_cod_original_sg_symbol_H-M P2(1)/c
_cod_database_code 7012899

loop_
_symmetry_equiv_pos_as_xyz
'x, y, z'
'-x, y+1/2, -z+1/2'
'-x, -y, -z'
'x, -y-1/2, z-1/2'

loop_
_atom_site_label
_atom_site_type_symbol
_atom_site_fract_x
_atom_site_fract_y
_atom_site_fract_z
_atom_site_U_iso_or_equiv
_atom_site_adp_type
_atom_site_occupancy
_atom_site_symmetry_multiplicity
_atom_site_calc_flag
_atom_site_refinement_flags
_atom_site_disorder_assembly
_atom_site_disorder_group
Rh1 Rh 0.41139(3) 0.57561(3) 0.092327(14) 0.02304(15) Uani 1 1 d . . .
Rh2 Rh 0.90147(3) 0.87771(3) 0.094097(14) 0.02569(15) Uani 1 1 d . . .
P1 P 0.41752(11) 0.63208(11) 0.14684(5) 0.0237(4) Uani 1 1 d . . .
P2 P 0.91465(11) 0.82204(11) 0.14905(5) 0.0248(4) Uani 1 1 d . . .
O1 O 0.2492(4) 0.6852(4) 0.07016(15) 0.0543(16) Uani 1 1 d . . .
O2 O 0.7305(4) 0.7776(4) 0.07557(15) 0.0536(16) Uani 1 1 d . . .
N6 N 0.5381(3) 0.5106(3) 0.10206(14) 0.0252(13) Uani 1 1 d . . .
N3 N 0.5398(3) 0.4270(3) 0.09568(14) 0.0237(12) Uani 1 1 d . . .
N2 N 0.4189(4) 0.3788(4) 0.13764(15) 0.0311(14) Uani 1 1 d . . .
N1 N 0.3863(4) 0.3877(3) 0.10181(15) 0.0273(13) Uani 1 1 d . . .
N4 N 0.3959(3) 0.5082(3) 0.04416(14) 0.0247(13) Uani 1 1 d . . .
N5 N 0.4219(3) 0.4256(3) 0.04532(15) 0.0262(13) Uani 1 1 d . . .
N16 N 1.0296(3) 0.9409(3) 0.10044(15) 0.0247(13) Uani 1 1 d . . .
N15 N 1.0298(3) 1.0250(3) 0.09544(14) 0.0233(12) Uani 1 1 d . . .
N12 N 0.9143(4) 1.0737(3) 0.13929(15) 0.0284(13) Uani 1 1 d . . .
N11 N 0.8788(3) 1.0674(3) 0.10392(15) 0.0257(13) Uani 1 1 d . . .
N14 N 0.8816(4) 0.9449(3) 0.04571(15) 0.0288(13) Uani 1 1 d . . .
N13 N 0.9076(3) 1.0264(4) 0.04640(15) 0.0277(13) Uani 1 1 d . . .
C1 C 0.3107(5) 0.6416(5) 0.07911(19) 0.0335(17) Uani 1 1 d . . .
C2 C 0.4562(4) 0.3863(4) 0.07844(18) 0.0242(15) Uani 1 1 d . . .
H2A H 0.4711 0.3286 0.0739 0.029 Uiso 1 1 calc R . .
C3 C 0.6549(4) 0.6208(4) 0.1173(2) 0.0348(18) Uani 1 1 d . . .
H3B H 0.6012 0.6558 0.1120 0.052 Uiso 1 1 calc R . .
H3C H 0.6998 0.6360 0.1026 0.052 Uiso 1 1 calc R . .
H3D H 0.6817 0.6271 0.1417 0.052 Uiso 1 1 calc R . .
C4 C 0.6270(4) 0.5333(4) 0.11036(18) 0.0271(16) Uani 1 1 d . . .
C5 C 0.6848(5) 0.4641(4) 0.10969(19) 0.0315(17) Uani 1 1 d . . .
H5 H 0.7494 0.4639 0.1148 0.038 Uiso 1 1 calc R . .
C6 C 0.6287(4) 0.3963(4) 0.10009(19) 0.0285(16) Uani 1 1 d . . .
C7 C 0.6524(5) 0.3090(4) 0.0959(2) 0.043(2) Uani 1 1 d . . .
H7A H 0.6276 0.2910 0.0724 0.064 Uiso 1 1 calc R . .
H7B H 0.6262 0.2761 0.1128 0.064 Uiso 1 1 calc R . .
H7C H 0.7187 0.3027 0.0998 0.064 Uiso 1 1 calc R . .
C9 C 0.3511(7) 0.3557(6) 0.1912(2) 0.064(3) Uani 1 1 d . . .
H9A H 0.4150 0.3612 0.2019 0.096 Uiso 1 1 calc R . .
H9B H 0.3282 0.3025 0.1970 0.096 Uiso 1 1 calc R . .
H9C H 0.3149 0.3985 0.1999 0.096 Uiso 1 1 calc R . .
C10 C 0.3436(5) 0.3630(5) 0.1522(2) 0.041(2) Uani 1 1 d . . .
C11 C 0.2638(5) 0.3583(5) 0.1258(2) 0.043(2) Uani 1 1 d . . .
H11A H 0.2032 0.3479 0.1294 0.051 Uiso 1 1 calc R . .
C12 C 0.2924(5) 0.3719(4) 0.0941(2) 0.0344(18) Uani 1 1 d . . .
C13 C 0.2366(4) 0.3723(5) 0.0584(2) 0.046(2) Uani 1 1 d . . .
H13A H 0.1742 0.3551 0.0598 0.068 Uiso 1 1 calc R . .
H13B H 0.2636 0.3349 0.0434 0.068 Uiso 1 1 calc R . .
H13C H 0.2356 0.4272 0.0487 0.068 Uiso 1 1 calc R . .
C14 C 0.3309(5) 0.6076(5) -0.0020(2) 0.043(2) Uani 1 1 d . . .
H14A H 0.3619 0.6498 0.0132 0.065 Uiso 1 1 calc R . .
H14B H 0.2654 0.6095 -0.0012 0.065 Uiso 1 1 calc R . .
H14C H 0.3413 0.6166 -0.0258 0.065 Uiso 1 1 calc R . .
C15 C 0.3677(4) 0.5260(5) 0.01023(19) 0.0296(17) Uani 1 1 d . . .
C16 C 0.3774(5) 0.4546(5) -0.0102(2) 0.0365(18) Uani 1 1 d . . .
H16A H 0.3627 0.4509 -0.0347 0.044 Uiso 1 1 calc R . .
C17 C 0.4114(5) 0.3930(5) 0.01170(19) 0.0331(18) Uani 1 1 d . . .
C18 C 0.4311(5) 0.3047(5) 0.0048(2) 0.045(2) Uani 1 1 d . . .
H18A H 0.4207 0.2948 -0.0203 0.067 Uiso 1 1 calc R . .
H18B H 0.3907 0.2699 0.0158 0.067 Uiso 1 1 calc R . .
H18C H 0.4947 0.2924 0.0143 0.067 Uiso 1 1 calc R . .
C19 C 0.4066(4) 0.7445(4) 0.1483(2) 0.0295(17) Uani 1 1 d . . .
C20 C 0.4377(5) 0.7911(4) 0.12205(19) 0.0321(17) Uani 1 1 d . . .
H20A H 0.4582 0.7643 0.1032 0.038 Uiso 1 1 calc R . .
C21 C 0.4386(5) 0.8775(5) 0.1234(2) 0.0417(19) Uani 1 1 d . . .
H21A H 0.4590 0.9082 0.1056 0.050 Uiso 1 1 calc R . .
C22 C 0.4087(5) 0.9169(5) 0.1519(2) 0.042(2) Uani 1 1 d . . .
H22A H 0.4105 0.9743 0.1535 0.050 Uiso 1 1 calc R . .
C23 C 0.3766(5) 0.8711(5) 0.1775(2) 0.041(2) Uani 1 1 d . . .
H23A H 0.3558 0.8980 0.1962 0.049 Uiso 1 1 calc R . .
C24 C 0.3745(5) 0.7854(4) 0.1760(2) 0.0353(18) Uani 1 1 d . . .
H24A H 0.3516 0.7553 0.1934 0.042 Uiso 1 1 calc R . .
C25 C 0.5205(4) 0.6112(4) 0.17972(18) 0.0265(16) Uani 1 1 d . . .
C26 C 0.5748(5) 0.6739(5) 0.1969(2) 0.0385(19) Uani 1 1 d . . .
H26A H 0.5598 0.7289 0.1916 0.046 Uiso 1 1 calc R . .
C27 C 0.6518(5) 0.6550(5) 0.2221(2) 0.054(2) Uani 1 1 d . . .
H27A H 0.6883 0.6973 0.2335 0.065 Uiso 1 1 calc R . .
C28 C 0.6737(6) 0.5743(6) 0.2302(3) 0.068(3) Uani 1 1 d . . .
H28A H 0.7249 0.5615 0.2471 0.082 Uiso 1 1 calc R . .
C29 C 0.6200(6) 0.5122(6) 0.2132(3) 0.060(3) Uani 1 1 d . . .
H29A H 0.6345 0.4572 0.2189 0.072 Uiso 1 1 calc R . .
C30 C 0.5451(5) 0.5305(5) 0.1880(2) 0.0355(18) Uani 1 1 d . . .
H30A H 0.5102 0.4877 0.1762 0.043 Uiso 1 1 calc R . .
C31 C 0.3246(4) 0.5937(4) 0.16964(19) 0.0282(16) Uani 1 1 d . . .
C32 C 0.3326(5) 0.5978(5) 0.2061(2) 0.0399(19) Uani 1 1 d . . .
H32A H 0.3880 0.6163 0.2193 0.048 Uiso 1 1 calc R . .
C33 C 0.2596(6) 0.5747(5) 0.2235(2) 0.052(2) Uani 1 1 d . . .
H33A H 0.2656 0.5782 0.2481 0.063 Uiso 1 1 calc R . .
C34 C 0.1767(6) 0.5461(6) 0.2034(3) 0.060(3) Uani 1 1 d . . .
H34A H 0.1268 0.5318 0.2145 0.072 Uiso 1 1 calc R . .
C35 C 0.1688(5) 0.5392(5) 0.1675(3) 0.054(2) Uani 1 1 d . . .
H35A H 0.1145 0.5178 0.1546 0.065 Uiso 1 1 calc R . .
C36 C 0.2415(5) 0.5638(5) 0.1501(2) 0.041(2) Uani 1 1 d . . .
H36A H 0.2348 0.5604 0.1256 0.049 Uiso 1 1 calc R . .
C51 C 0.7958(5) 0.8164(5) 0.08327(19) 0.0349(18) Uani 1 1 d . . .
C52 C 0.9461(4) 1.0670(4) 0.07887(17) 0.0247(15) Uani 1 1 d . . .
H52A H 0.9616 1.1243 0.0737 0.030 Uiso 1 1 calc R . .
C53 C 1.1472(5) 0.8302(4) 0.1146(2) 0.0397(19) Uani 1 1 d . . .
H53A H 1.0932 0.7953 0.1107 0.060 Uiso 1 1 calc R . .
H53B H 1.1792 0.8226 0.1384 0.060 Uiso 1 1 calc R . .
H53C H 1.1879 0.8158 0.0981 0.060 Uiso 1 1 calc R . .
C54 C 1.1183(4) 0.9185(4) 0.10940(18) 0.0279(16) Uani 1 1 d . . .
C55 C 1.1751(4) 0.9892(5) 0.11003(19) 0.0326(17) Uani 1 1 d . . .
H55A H 1.2397 0.9902 0.1154 0.039 Uiso 1 1 calc R . .
C56 C 1.1186(4) 1.0558(4) 0.10140(18) 0.0278(16) Uani 1 1 d . . .
C57 C 1.1389(5) 1.1457(5) 0.0989(2) 0.043(2) Uani 1 1 d . . .
H57A H 1.1179 1.1646 0.0752 0.065 Uiso 1 1 calc R . .
H57B H 1.2047 1.1547 0.1049 0.065 Uiso 1 1 calc R . .
H57C H 1.1073 1.1759 0.1150 0.065 Uiso 1 1 calc R . .
C58 C 0.8521(6) 1.0954(6) 0.1935(2) 0.053(2) Uani 1 1 d . . .
H58A H 0.9168 1.0905 0.2033 0.079 Uiso 1 1 calc R . .
H58B H 0.8179 1.0513 0.2023 0.079 Uiso 1 1 calc R . .
H58C H 0.8290 1.1477 0.2003 0.079 Uiso 1 1 calc R . .
C59 C 0.8410(5) 1.0905(4) 0.1544(2) 0.0354(18) Uani 1 1 d . . .
C60 C 0.7603(5) 1.0966(5) 0.1295(2) 0.0377(19) Uani 1 1 d . . .
H60A H 0.7007 1.1070 0.1342 0.045 Uiso 1 1 calc R . .
C61 C 0.7851(4) 1.0845(4) 0.09682(19) 0.0316(17) Uani 1 1 d . . .
C62 C 0.7260(5) 1.0879(6) 0.0615(2) 0.050(2) Uani 1 1 d . . .
H62A H 0.6627 1.0985 0.0643 0.074 Uiso 1 1 calc R . .
H62B H 0.7294 1.0359 0.0496 0.074 Uiso 1 1 calc R . .
H62C H 0.7475 1.1314 0.0478 0.074 Uiso 1 1 calc R . .
C63 C 0.8127(6) 0.8424(5) 0.0012(2) 0.053(2) Uani 1 1 d . . .
H63A H 0.8560 0.8020 0.0125 0.080 Uiso 1 1 calc R . .
H63B H 0.8068 0.8369 -0.0240 0.080 Uiso 1 1 calc R . .
H63C H 0.7531 0.8339 0.0084 0.080 Uiso 1 1 calc R . .
C64 C 0.8473(5) 0.9278(5) 0.01200(19) 0.0344(17) Uani 1 1 d . . .
C65 C 0.8544(5) 0.9964(5) -0.0090(2) 0.0396(19) Uani 1 1 d . . .
H65A H 0.8362 0.9997 -0.0334 0.048 Uiso 1 1 calc R . .
C66 C 0.8934(5) 1.0588(4) 0.01299(19) 0.0317(17) Uani 1 1 d . . .
C67 C 0.9156(6) 1.1453(5) 0.0047(2) 0.048(2) Uani 1 1 d . . .
H67A H 0.9772 1.1586 0.0163 0.072 Uiso 1 1 calc R . .
H67B H 0.8717 1.1820 0.0129 0.072 Uiso 1 1 calc R . .
H67C H 0.9123 1.1514 -0.0204 0.072 Uiso 1 1 calc R . .
C68 C 1.0217(4) 0.8432(4) 0.18001(18) 0.0283(16) Uani 1 1 d . . .
C69 C 1.0789(5) 0.7810(5) 0.19655(19) 0.0352(18) Uani 1 1 d . . .
H69A H 1.0649 0.7257 0.1913 0.042 Uiso 1 1 calc R . .
C70 C 1.1572(5) 0.8016(5) 0.2210(2) 0.043(2) Uani 1 1 d . . .
H70A H 1.1958 0.7600 0.2318 0.051 Uiso 1 1 calc R . .
C71 C 1.1774(5) 0.8829(6) 0.2290(2) 0.050(2) Uani 1 1 d . . .
H71A H 1.2283 0.8961 0.2461 0.060 Uiso 1 1 calc R . .
C72 C 1.1234(5) 0.9450(5) 0.2122(2) 0.049(2) Uani 1 1 d . . .
H72A H 1.1390 1.0000 0.2173 0.058 Uiso 1 1 calc R . .
C73 C 1.0445(5) 0.9261(5) 0.1870(2) 0.0371(18) Uani 1 1 d . . .
H73A H 1.0082 0.9681 0.1754 0.045 Uiso 1 1 calc R . .
C74 C 0.8250(5) 0.8600(4) 0.1740(2) 0.0320(17) Uani 1 1 d . . .
C75 C 0.7411(5) 0.8900(5) 0.1565(2) 0.042(2) Uani 1 1 d . . .
H75A H 0.7308 0.8946 0.1319 0.050 Uiso 1 1 calc R . .
C76 C 0.6721(5) 0.9134(6) 0.1760(3) 0.057(3) Uani 1 1 d . . .
H76A H 0.6156 0.9331 0.1642 0.068 Uiso 1 1 calc R . .
C77 C 0.6864(6) 0.9079(5) 0.2123(3) 0.057(3) Uani 1 1 d . . .
H77A H 0.6396 0.9235 0.2249 0.068 Uiso 1 1 calc R . .
C78 C 0.7713(6) 0.8788(5) 0.2303(2) 0.048(2) Uani 1 1 d . . .
H78A H 0.7817 0.8747 0.2548 0.058 Uiso 1 1 calc R . .
C79 C 0.8404(5) 0.8561(4) 0.2107(2) 0.0384(18) Uani 1 1 d . . .
H79A H 0.8977 0.8380 0.2224 0.046 Uiso 1 1 calc R . .
C80 C 0.9054(4) 0.7095(4) 0.15076(19) 0.0288(16) Uani 1 1 d . . .
C81 C 0.8819(5) 0.6679(5) 0.1803(2) 0.044(2) Uani 1 1 d . . .
H81A H 0.8648 0.6979 0.1990 0.053 Uiso 1 1 calc R . .
C82 C 0.8842(5) 0.5817(5) 0.1817(3) 0.052(2) Uani 1 1 d . . .
H82A H 0.8681 0.5543 0.2012 0.062 Uiso 1 1 calc R . .
C83 C 0.9102(5) 0.5368(5) 0.1540(3) 0.048(2) Uani 1 1 d . . .
H83A H 0.9133 0.4794 0.1552 0.057 Uiso 1 1 calc R . .
C84 C 0.9310(5) 0.5766(5) 0.1256(2) 0.047(2) Uani 1 1 d . . .
H84A H 0.9462 0.5462 0.1067 0.056 Uiso 1 1 calc R . .
C85 C 0.9302(5) 0.6628(5) 0.1238(2) 0.0393(19) Uani 1 1 d . . .
H85A H 0.9467 0.6890 0.1041 0.047 Uiso 1 1 calc R . .
C100 C 0.4414(6) 0.9128(5) 0.0190(2) 0.057(2) Uani 1 1 d . . .
H10A H 0.4201 0.9656 0.0268 0.069 Uiso 1 1 calc R . .
H10B H 0.4424 0.9166 -0.0062 0.069 Uiso 1 1 calc R . .
C102 C 0.9634(9) 0.7556(8) 0.3190(3) 0.104(4) Uani 1 1 d . . .
H10C H 1.0061 0.7170 0.3325 0.125 Uiso 1 1 calc R . .
H10D H 0.9371 0.7902 0.3356 0.125 Uiso 1 1 calc R . .
C103 C 0.9524(9) 0.5926(12) 0.0191(4) 0.171(8) Uani 1 1 d . . .
H10E H 0.9509 0.6121 -0.0050 0.205 Uiso 1 1 calc R . .
H10F H 0.9523 0.5326 0.0182 0.205 Uiso 1 1 calc R . .
P3 P 0.42817(13) 0.12475(12) 0.08650(6) 0.0367(5) Uani 1 1 d . . .
F1 F 0.3768(3) 0.1155(3) 0.12016(14) 0.0675(16) Uani 1 1 d . . .
F2 F 0.3520(3) 0.1914(3) 0.06979(14) 0.0643(15) Uani 1 1 d . . .
F3 F 0.4878(4) 0.1976(3) 0.10510(19) 0.093(2) Uani 1 1 d . . .
F4 F 0.4799(4) 0.1358(5) 0.05373(16) 0.110(3) Uani 1 1 d . . .
F5 F 0.5052(3) 0.0610(3) 0.10326(17) 0.0776(18) Uani 1 1 d . . .
F6 F 0.3645(4) 0.0526(4) 0.0694(2) 0.108(2) Uani 1 1 d . . .
Cl1 Cl 0.55541(17) 0.89343(17) 0.04131(7) 0.0694(7) Uani 1 1 d . . .
Cl2 Cl 0.36397(17) 0.83530(15) 0.02689(7) 0.0669(7) Uani 1 1 d . . .
Cl5 Cl 1.0258(3) 0.8188(3) 0.29312(10) 0.1344(15) Uani 1 1 d . . .
Cl6 Cl 0.8763(3) 0.7016(2) 0.29394(12) 0.1309(14) Uani 1 1 d . . .
Cl7 Cl 0.8538(3) 0.6220(3) 0.03198(11) 0.1472(16) Uani 1 1 d . . .
Cl8 Cl 1.0533(3) 0.6219(5) 0.04235(14) 0.250(4) Uani 1 1 d . . .
P4 P 0.94009(14) 0.33760(13) 0.07842(6) 0.0436(5) Uani 1 1 d D . .
F7 F 0.8787(4) 0.3720(4) 0.10486(19) 0.103(2) Uani 1 1 d D . .
F8 F 0.9409(6) 0.2513(3) 0.0965(2) 0.124(3) Uani 1 1 d D . .
F9 F 1.0052(4) 0.2993(4) 0.05251(15) 0.0787(18) Uani 1 1 d D . .
F10 F 1.0262(4) 0.3670(5) 0.10447(17) 0.120(3) Uani 1 1 d D . .
F11 F 0.8527(4) 0.3045(5) 0.0537(2) 0.144(4) Uani 1 1 d D . .
F12 F 0.9402(10) 0.4210(4) 0.0602(2) 0.215(6) Uani 1 1 d D . .
Cl3 Cl 0.5024(6) 0.6216(6) 0.29140(16) 0.244(5) Uani 0.783(6) 1 d PD A 1
Cl4 Cl 0.3712(5) 0.7542(4) 0.2923(2) 0.161(4) Uani 0.783(6) 1 d PD A 1
C101 C 0.4609(9) 0.6979(9) 0.3158(4) 0.110(6) Uani 0.783(6) 1 d PD A 1
H10G H 0.5114 0.7354 0.3246 0.132 Uiso 0.783(6) 1 calc PR A 1
H10H H 0.4395 0.6730 0.3361 0.132 Uiso 0.783(6) 1 calc PR A 1
Cl11 Cl 0.2818(10) 0.8010(9) 0.3162(3) 0.094(6) Uani 0.217(6) 1 d PD A 2
Cl12 Cl 0.4234(11) 0.7783(9) 0.2706(3) 0.083(5) Uani 0.217(6) 1 d PD A 2
C105 C 0.3980(19) 0.770(3) 0.3144(7) 0.051(11) Uani 0.217(6) 1 d PDU A 2
H10I H 0.4071 0.7137 0.3226 0.061 Uiso 0.217(6) 1 calc PR A 2
H10J H 0.4404 0.8054 0.3301 0.061 Uiso 0.217(6) 1 calc PR A 2

loop_
_atom_site_aniso_label
_atom_site_aniso_U_11
_atom_site_aniso_U_22
_atom_site_aniso_U_33
_atom_site_aniso_U_23
_atom_site_aniso_U_13
_atom_site_aniso_U_12
Rh1 0.0185(3) 0.0239(3) 0.0262(3) 0.0001(2) 0.0022(2) 0.0018(2)
Rh2 0.0205(3) 0.0286(3) 0.0267(3) -0.0037(3) -0.0005(2) -0.0001(2)
P1 0.0200(9) 0.0210(9) 0.0297(10) 0.0008(8) 0.0024(7) 0.0023(7)
P2 0.0224(9) 0.0240(10) 0.0266(10) -0.0035(8) -0.0006(7) -0.0004(7)
O1 0.049(4) 0.060(4) 0.049(4) -0.001(3) -0.007(3) 0.028(3)
O2 0.045(3) 0.058(4) 0.051(4) 0.008(3) -0.012(3) -0.026(3)
N6 0.017(3) 0.027(3) 0.031(3) 0.000(3) 0.003(2) -0.002(2)
N3 0.019(3) 0.019(3) 0.034(3) -0.001(3) 0.007(2) 0.001(2)
N2 0.033(3) 0.032(3) 0.031(4) -0.001(3) 0.012(3) -0.006(3)
N1 0.026(3) 0.027(3) 0.031(4) 0.000(3) 0.010(2) -0.004(2)
N4 0.017(3) 0.030(3) 0.026(3) -0.001(3) -0.001(2) -0.003(2)
N5 0.023(3) 0.024(3) 0.032(3) -0.003(3) 0.007(2) -0.004(2)
N16 0.021(3) 0.024(3) 0.030(3) -0.001(3) 0.005(2) 0.002(2)
N15 0.017(3) 0.030(3) 0.023(3) -0.005(3) 0.005(2) 0.002(2)
N12 0.030(3) 0.030(3) 0.025(3) -0.007(3) 0.004(3) 0.003(3)
N11 0.018(3) 0.031(3) 0.029(3) -0.005(3) 0.005(2) 0.006(2)
N14 0.025(3) 0.031(3) 0.030(4) -0.002(3) 0.001(2) -0.003(3)
N13 0.020(3) 0.035(4) 0.028(3) -0.003(3) 0.004(2) 0.006(3)
C1 0.033(4) 0.036(4) 0.030(4) -0.003(3) 0.001(3) 0.005(3)
C2 0.019(3) 0.019(4) 0.035(4) 0.002(3) 0.006(3) 0.000(3)
C3 0.020(4) 0.027(4) 0.058(5) 0.000(4) 0.008(3) -0.006(3)
C4 0.026(4) 0.028(4) 0.028(4) -0.003(3) 0.009(3) -0.001(3)
C5 0.020(4) 0.030(4) 0.044(5) -0.001(4) 0.005(3) 0.001(3)
C6 0.018(3) 0.029(4) 0.039(4) 0.007(3) 0.006(3) 0.002(3)
C7 0.031(4) 0.031(4) 0.069(6) 0.007(4) 0.016(4) 0.008(3)
C9 0.082(7) 0.075(7) 0.044(6) 0.003(5) 0.036(5) -0.002(5)
C10 0.052(5) 0.032(4) 0.043(5) 0.002(4) 0.027(4) -0.004(4)
C11 0.034(4) 0.039(5) 0.060(6) 0.000(4) 0.026(4) -0.006(4)
C12 0.023(4) 0.026(4) 0.055(5) -0.001(4) 0.008(3) -0.007(3)
C13 0.014(4) 0.061(6) 0.062(6) 0.001(5) 0.006(3) -0.004(4)
C14 0.049(5) 0.046(5) 0.033(5) 0.009(4) 0.000(4) 0.001(4)
C15 0.016(3) 0.039(4) 0.034(4) 0.011(4) 0.004(3) -0.004(3)
C16 0.038(4) 0.043(5) 0.030(4) -0.004(4) 0.009(3) -0.012(4)
C17 0.029(4) 0.042(5) 0.029(4) -0.010(4) 0.006(3) -0.010(3)
C18 0.050(5) 0.043(5) 0.043(5) -0.023(4) 0.013(4) -0.009(4)
C19 0.026(4) 0.018(4) 0.044(5) 0.008(3) 0.002(3) 0.008(3)
C20 0.036(4) 0.026(4) 0.033(4) 0.003(3) 0.002(3) 0.003(3)
C21 0.051(5) 0.027(4) 0.044(5) 0.005(4) 0.000(4) -0.003(4)
C22 0.027(4) 0.030(4) 0.064(6) 0.004(4) -0.006(4) -0.002(3)
C23 0.044(5) 0.029(4) 0.052(5) -0.014(4) 0.012(4) 0.003(4)
C24 0.036(4) 0.030(4) 0.042(5) -0.001(4) 0.012(3) 0.003(3)
C25 0.021(3) 0.027(4) 0.030(4) -0.002(3) -0.001(3) -0.001(3)
C26 0.039(4) 0.037(5) 0.038(5) -0.002(4) 0.001(3) 0.005(4)
C27 0.040(5) 0.045(5) 0.069(7) -0.021(5) -0.018(4) 0.000(4)
C28 0.046(5) 0.065(7) 0.079(7) -0.013(6) -0.037(5) 0.023(5)
C29 0.048(5) 0.047(6) 0.074(7) 0.003(5) -0.026(5) 0.014(4)
C30 0.032(4) 0.030(4) 0.042(5) 0.000(4) 0.000(3) 0.002(3)
C31 0.024(4) 0.026(4) 0.035(4) 0.003(3) 0.007(3) 0.007(3)
C32 0.047(5) 0.037(5) 0.041(5) 0.001(4) 0.022(4) 0.005(4)
C33 0.081(7) 0.041(5) 0.044(5) 0.013(4) 0.037(5) 0.008(5)
C34 0.052(6) 0.058(6) 0.079(8) 0.021(5) 0.037(5) 0.007(5)
C35 0.030(5) 0.055(6) 0.081(7) 0.013(5) 0.014(4) -0.001(4)
C36 0.025(4) 0.050(5) 0.048(5) 0.007(4) 0.008(3) 0.006(3)
C51 0.038(4) 0.039(5) 0.026(4) 0.008(3) 0.000(3) 0.004(4)
C52 0.023(3) 0.032(4) 0.020(4) 0.002(3) 0.006(3) 0.004(3)
C53 0.032(4) 0.039(5) 0.048(5) 0.000(4) 0.007(3) 0.013(3)
C54 0.018(3) 0.035(4) 0.029(4) -0.004(3) 0.000(3) 0.009(3)
C55 0.015(3) 0.046(5) 0.037(4) 0.001(4) 0.004(3) 0.000(3)
C56 0.022(4) 0.036(4) 0.026(4) -0.002(3) 0.004(3) -0.001(3)
C57 0.027(4) 0.047(5) 0.058(6) 0.005(4) 0.011(4) -0.008(4)
C58 0.062(6) 0.064(6) 0.038(5) -0.003(4) 0.028(4) 0.015(5)
C59 0.039(4) 0.033(4) 0.039(5) -0.001(4) 0.019(4) 0.009(3)
C60 0.022(4) 0.046(5) 0.048(5) 0.002(4) 0.016(3) 0.012(3)
C61 0.020(4) 0.037(4) 0.039(5) 0.002(4) 0.007(3) 0.011(3)
C62 0.021(4) 0.077(6) 0.049(5) -0.001(5) 0.000(3) 0.014(4)
C63 0.061(6) 0.066(6) 0.033(5) -0.009(4) 0.006(4) -0.011(5)
C64 0.028(4) 0.044(5) 0.029(4) -0.006(4) -0.002(3) 0.003(3)
C65 0.043(5) 0.052(5) 0.023(4) 0.000(4) 0.007(3) 0.007(4)
C66 0.035(4) 0.030(4) 0.029(4) -0.001(3) 0.003(3) 0.002(3)
C67 0.056(5) 0.043(5) 0.046(5) 0.007(4) 0.013(4) 0.006(4)
C68 0.026(4) 0.031(4) 0.027(4) -0.001(3) 0.002(3) 0.000(3)
C69 0.035(4) 0.036(4) 0.033(4) -0.004(4) -0.002(3) -0.003(3)
C70 0.027(4) 0.053(5) 0.042(5) -0.001(4) -0.012(3) 0.004(4)
C71 0.028(4) 0.060(6) 0.052(6) -0.002(5) -0.025(4) -0.009(4)
C72 0.044(5) 0.043(5) 0.054(6) -0.005(4) -0.007(4) -0.017(4)
C73 0.029(4) 0.031(4) 0.047(5) 0.003(4) -0.006(3) -0.002(3)
C74 0.028(4) 0.029(4) 0.040(5) -0.005(3) 0.008(3) -0.010(3)
C75 0.029(4) 0.053(5) 0.042(5) -0.012(4) 0.002(3) 0.000(4)
C76 0.022(4) 0.074(7) 0.074(7) -0.017(5) 0.010(4) 0.000(4)
C77 0.049(6) 0.054(6) 0.077(7) -0.006(5) 0.042(5) 0.003(4)
C78 0.055(5) 0.047(5) 0.049(6) -0.007(4) 0.025(4) -0.005(4)
C79 0.044(5) 0.033(4) 0.039(5) 0.001(4) 0.008(4) -0.001(4)
C80 0.019(3) 0.027(4) 0.036(4) -0.004(3) -0.010(3) -0.003(3)
C81 0.045(5) 0.036(5) 0.051(5) -0.003(4) 0.003(4) -0.006(4)
C82 0.043(5) 0.032(5) 0.079(7) 0.012(5) 0.004(4) -0.003(4)
C83 0.038(5) 0.022(4) 0.079(7) -0.005(5) -0.004(4) -0.001(4)
C84 0.047(5) 0.038(5) 0.051(6) -0.017(4) -0.006(4) 0.011(4)
C85 0.034(4) 0.040(5) 0.042(5) -0.009(4) -0.002(3) 0.004(4)
C100 0.074(6) 0.050(6) 0.047(6) 0.002(4) 0.007(5) 0.006(5)
C102 0.149(12) 0.113(11) 0.057(8) 0.011(7) 0.039(8) 0.038(9)
C103 0.089(11) 0.29(2) 0.132(15) 0.067(15) 0.010(10) -0.068(13)
P3 0.0299(10) 0.0315(11) 0.0496(13) 0.0035(10) 0.0094(9) 0.0002(9)
F1 0.051(3) 0.081(4) 0.075(4) 0.036(3) 0.025(3) 0.007(3)
F2 0.055(3) 0.073(4) 0.067(4) 0.031(3) 0.016(3) 0.026(3)
F3 0.075(4) 0.059(4) 0.138(6) -0.004(4) -0.005(4) -0.030(3)
F4 0.108(5) 0.162(7) 0.076(5) 0.051(4) 0.061(4) 0.072(5)
F5 0.049(3) 0.055(3) 0.132(5) 0.044(3) 0.025(3) 0.021(3)
F6 0.081(4) 0.082(5) 0.150(7) -0.055(4) -0.015(4) -0.013(4)
Cl1 0.0579(15) 0.0788(18) 0.0709(18) -0.0133(14) 0.0082(12) 0.0063(13)
Cl2 0.0731(16) 0.0621(16) 0.0601(16) 0.0175(13) -0.0059(12) -0.0110(13)
Cl5 0.141(3) 0.180(4) 0.076(3) 0.014(3) 0.000(2) -0.029(3)
Cl6 0.116(3) 0.121(3) 0.140(4) 0.035(3) -0.028(2) -0.001(2)
Cl7 0.140(4) 0.192(5) 0.097(3) 0.002(3) -0.019(2) -0.005(3)
Cl8 0.138(4) 0.486(11) 0.129(4) -0.043(5) 0.027(3) -0.162(6)
P4 0.0352(11) 0.0352(12) 0.0583(15) -0.0044(11) 0.0015(10) 0.0036(9)
F7 0.048(3) 0.114(5) 0.151(6) -0.081(5) 0.031(4) 0.013(3)
F8 0.205(8) 0.041(4) 0.153(7) 0.004(4) 0.109(6) 0.011(4)
F9 0.067(4) 0.099(5) 0.077(4) -0.032(3) 0.034(3) -0.026(3)
F10 0.049(4) 0.224(8) 0.091(5) -0.072(5) 0.021(3) -0.048(4)
F11 0.058(4) 0.213(9) 0.147(7) -0.109(7) -0.030(4) 0.048(5)
F12 0.476(19) 0.060(5) 0.115(8) 0.036(5) 0.072(10) 0.057(8)
Cl3 0.281(9) 0.325(11) 0.092(5) -0.069(6) -0.080(5) 0.141(8)
Cl4 0.156(6) 0.107(5) 0.182(8) -0.019(5) -0.090(6) 0.009(4)
C101 0.077(11) 0.138(16) 0.106(14) -0.026(12) -0.011(9) -0.014(11)
Cl11 0.139(13) 0.079(10) 0.050(8) 0.016(7) -0.023(7) -0.056(9)
Cl12 0.115(12) 0.082(10) 0.041(7) -0.007(7) -0.017(7) -0.040(8)
C105 0.058(14) 0.053(14) 0.039(13) 0.007(9) 0.001(9) -0.007(9)

loop_
_atom_type_symbol
_atom_type_description
_atom_type_scat_dispersion_real
_atom_type_scat_dispersion_imag
_atom_type_scat_source
C C 0.0033 0.0016 'International Tables Vol C Tables 4.2.6.8 and 6.1.1.4'
H H 0.0000 0.0000 'International Tables Vol C Tables 4.2.6.8 and 6.1.1.4'
N N 0.0061 0.0033 'International Tables Vol C Tables 4.2.6.8 and 6.1.1.4'
O O 0.0106 0.0060 'International Tables Vol C Tables 4.2.6.8 and 6.1.1.4'
F F 0.0171 0.0103 'International Tables Vol C Tables 4.2.6.8 and 6.1.1.4'
P P 0.1023 0.0942 'International Tables Vol C Tables 4.2.6.8 and 6.1.1.4'
Cl Cl 0.1484 0.1585 'International Tables Vol C Tables 4.2.6.8 and 6.1.1.4'
Rh Rh -1.1178 0.9187 'International Tables Vol C Tables 4.2.6.8 and 6.1.1.4'

loop_
_geom_angle_atom_site_label_1
_geom_angle_atom_site_label_2
_geom_angle_atom_site_label_3
_geom_angle
_geom_angle_site_symmetry_1
_geom_angle_site_symmetry_3
_geom_angle_publ_flag
C1 Rh1 N6 170.9(3) . . ?
C1 Rh1 N4 95.2(3) . . ?
N6 Rh1 N4 82.3(2) . . ?
C1 Rh1 P1 86.1(2) . . ?
N6 Rh1 P1 97.68(16) . . ?
N4 Rh1 P1 171.76(15) . . ?
C1 Rh1 C2 133.9(3) . . ?
N6 Rh1 C2 49.75(18) . . ?
N4 Rh1 C2 50.13(19) . . ?
P1 Rh1 C2 124.10(13) . . ?
C1 Rh1 N2 127.6(2) . . ?
N6 Rh1 N2 61.17(17) . . ?
N4 Rh1 N2 87.45(18) . . ?
P1 Rh1 N2 85.36(10) . . ?
C2 Rh1 N2 40.98(15) . . ?
C51 Rh2 N16 172.0(3) . . ?
C51 Rh2 N14 95.0(3) . . ?
N16 Rh2 N14 81.3(2) . . ?
C51 Rh2 P2 86.5(2) . . ?
N16 Rh2 P2 98.22(16) . . ?
N14 Rh2 P2 171.94(16) . . ?
C51 Rh2 C52 131.9(2) . . ?
N16 Rh2 C52 49.91(18) . . ?
N14 Rh2 C52 49.96(19) . . ?
P2 Rh2 C52 123.96(13) . . ?
C51 Rh2 N12 124.4(2) . . ?
N16 Rh2 N12 62.71(16) . . ?
N14 Rh2 N12 87.63(18) . . ?
P2 Rh2 N12 85.02(10) . . ?
C52 Rh2 N12 41.40(14) . . ?
C19 P1 C25 103.2(3) . . ?
C19 P1 C31 104.3(3) . . ?
C25 P1 C31 101.4(3) . . ?
C19 P1 Rh1 116.0(2) . . ?
C25 P1 Rh1 117.8(2) . . ?
C31 P1 Rh1 112.3(2) . . ?
C80 P2 C68 102.9(3) . . ?
C80 P2 C74 104.5(3) . . ?
C68 P2 C74 101.7(3) . . ?
C80 P2 Rh2 115.6(2) . . ?
C68 P2 Rh2 117.6(2) . . ?
C74 P2 Rh2 112.8(2) . . ?
C4 N6 N3 105.6(5) . . ?
C4 N6 Rh1 134.1(5) . . ?
N3 N6 Rh1 119.9(4) . . ?
C6 N3 N6 112.1(5) . . ?
C6 N3 C2 127.0(5) . . ?
N6 N3 C2 119.4(5) . . ?
C10 N2 N1 105.0(6) . . ?
C10 N2 Rh1 113.9(5) . . ?
N1 N2 Rh1 57.0(3) . . ?
C12 N1 N2 111.3(5) . . ?
C12 N1 C2 129.3(6) . . ?
N2 N1 C2 116.3(5) . . ?
C15 N4 N5 106.3(5) . . ?
C15 N4 Rh1 135.3(5) . . ?
N5 N4 Rh1 118.4(4) . . ?
C17 N5 N4 110.5(6) . . ?
C17 N5 C2 128.9(6) . . ?
N4 N5 C2 120.6(5) . . ?
C54 N16 N15 106.3(5) . . ?
C54 N16 Rh2 134.7(5) . . ?
N15 N16 Rh2 119.0(4) . . ?
C56 N15 N16 111.1(5) . . ?
C56 N15 C52 127.4(6) . . ?
N16 N15 C52 120.3(5) . . ?
C59 N12 N11 104.1(6) . . ?
C59 N12 Rh2 114.0(4) . . ?
N11 N12 Rh2 58.6(3) . . ?
N12 N11 C61 112.6(5) . . ?
N12 N11 C52 117.1(5) . . ?
C61 N11 C52 127.8(6) . . ?
C64 N14 N13 106.1(6) . . ?
C64 N14 Rh2 135.5(5) . . ?
N13 N14 Rh2 118.4(4) . . ?
C66 N13 N14 110.5(6) . . ?
C66 N13 C52 127.9(6) . . ?
N14 N13 C52 121.6(6) . . ?
O1 C1 Rh1 177.4(7) . . ?
N5 C2 N3 110.6(5) . . ?
N5 C2 N1 110.9(5) . . ?
N3 C2 N1 109.4(5) . . ?
N5 C2 Rh1 70.8(3) . . ?
N3 C2 Rh1 70.6(3) . . ?
N1 C2 Rh1 72.7(3) . . ?
N6 C4 C5 109.9(6) . . ?
N6 C4 C3 122.1(6) . . ?
C5 C4 C3 127.9(6) . . ?
C6 C5 C4 107.7(6) . . ?
N3 C6 C5 104.7(6) . . ?
N3 C6 C7 124.6(6) . . ?
C5 C6 C7 130.7(6) . . ?
N2 C10 C11 110.5(7) . . ?
N2 C10 C9 120.2(8) . . ?
C11 C10 C9 129.2(7) . . ?
C12 C11 C10 107.0(6) . . ?
C11 C12 N1 106.0(7) . . ?
C11 C12 C13 128.7(7) . . ?
N1 C12 C13 125.3(6) . . ?
N4 C15 C16 108.8(6) . . ?
N4 C15 C14 123.0(7) . . ?
C16 C15 C14 128.3(7) . . ?
C17 C16 C15 108.6(7) . . ?
C16 C17 N5 105.9(7) . . ?
C16 C17 C18 131.4(7) . . ?
N5 C17 C18 122.6(7) . . ?
C20 C19 C24 118.8(6) . . ?
C20 C19 P1 118.4(5) . . ?
C24 C19 P1 122.6(5) . . ?
C19 C20 C21 121.1(7) . . ?
C22 C21 C20 119.0(7) . . ?
C23 C22 C21 119.9(7) . . ?
C22 C23 C24 121.2(7) . . ?
C23 C24 C19 119.9(7) . . ?
C30 C25 C26 118.4(7) . . ?
C30 C25 P1 119.2(5) . . ?
C26 C25 P1 122.4(5) . . ?
C25 C26 C27 120.3(7) . . ?
C28 C27 C26 120.0(8) . . ?
C27 C28 C29 119.8(8) . . ?
C28 C29 C30 120.4(8) . . ?
C29 C30 C25 121.1(7) . . ?
C32 C31 C36 118.6(6) . . ?
C32 C31 P1 121.0(5) . . ?
C36 C31 P1 120.3(6) . . ?
C31 C32 C33 121.5(8) . . ?
C32 C33 C34 118.6(8) . . ?
C35 C34 C33 120.6(8) . . ?
C34 C35 C36 120.5(9) . . ?
C35 C36 C31 120.0(8) . . ?
O2 C51 Rh2 178.0(7) . . ?
N13 C52 N15 110.5(5) . . ?
N13 C52 N11 110.8(5) . . ?
N15 C52 N11 108.5(5) . . ?
N13 C52 Rh2 70.0(4) . . ?
N15 C52 Rh2 69.8(3) . . ?
N11 C52 Rh2 73.2(3) . . ?
N16 C54 C55 109.2(6) . . ?
N16 C54 C53 122.3(6) . . ?
C55 C54 C53 128.3(6) . . ?
C56 C55 C54 107.7(6) . . ?
C55 C56 N15 105.7(6) . . ?
C55 C56 C57 131.8(6) . . ?
N15 C56 C57 122.4(6) . . ?
N12 C59 C60 111.5(7) . . ?
N12 C59 C58 119.2(7) . . ?
C60 C59 C58 129.2(6) . . ?
C61 C60 C59 107.4(6) . . ?
C60 C61 N11 104.3(6) . . ?
C60 C61 C62 128.8(6) . . ?
N11 C61 C62 126.9(6) . . ?
N14 C64 C65 110.2(7) . . ?
N14 C64 C63 120.7(7) . . ?
C65 C64 C63 129.0(7) . . ?
C66 C65 C64 107.1(7) . . ?
N13 C66 C65 106.1(6) . . ?
N13 C66 C67 123.8(7) . . ?
C65 C66 C67 130.1(7) . . ?
C69 C68 C73 119.9(6) . . ?
C69 C68 P2 123.1(5) . . ?
C73 C68 P2 117.1(5) . . ?
C68 C69 C70 119.9(7) . . ?
C71 C70 C69 120.3(7) . . ?
C70 C71 C72 120.5(7) . . ?
C71 C72 C73 120.4(7) . . ?
C68 C73 C72 118.9(7) . . ?
C79 C74 C75 119.6(7) . . ?
C79 C74 P2 119.8(6) . . ?
C75 C74 P2 120.6(6) . . ?
C74 C75 C76 119.4(8) . . ?
C77 C76 C75 121.1(8) . . ?
C76 C77 C78 119.9(7) . . ?
C79 C78 C77 118.8(8) . . ?
C74 C79 C78 121.2(8) . . ?
C85 C80 C81 118.0(7) . . ?
C85 C80 P2 119.4(6) . . ?
C81 C80 P2 122.3(6) . . ?
C82 C81 C80 120.1(8) . . ?
C83 C82 C81 120.1(8) . . ?
C84 C83 C82 119.6(8) . . ?
C83 C84 C85 121.2(8) . . ?
C80 C85 C84 120.9(8) . . ?
Cl2 C100 Cl1 111.9(5) . . ?
Cl6 C102 Cl5 112.6(7) . . ?
Cl7 C103 Cl8 119.5(12) . . ?
F3 P3 F6 176.7(4) . . ?
F3 P3 F4 88.6(4) . . ?
F6 P3 F4 94.5(4) . . ?
F3 P3 F5 90.0(3) . . ?
F6 P3 F5 91.1(3) . . ?
F4 P3 F5 89.9(3) . . ?
F3 P3 F1 90.0(3) . . ?
F6 P3 F1 86.9(4) . . ?
F4 P3 F1 178.7(4) . . ?
F5 P3 F1 90.3(3) . . ?
F3 P3 F2 88.6(3) . . ?
F6 P3 F2 90.4(3) . . ?
F4 P3 F2 89.7(3) . . ?
F5 P3 F2 178.5(3) . . ?
F1 P3 F2 90.0(3) . . ?
F12 P4 F10 87.9(6) . . ?
F12 P4 F11 95.0(6) . . ?
F10 P4 F11 176.9(5) . . ?
F12 P4 F7 91.4(5) . . ?
F10 P4 F7 87.9(3) . . ?
F11 P4 F7 91.0(3) . . ?
F12 P4 F8 178.9(5) . . ?
F10 P4 F8 92.3(5) . . ?
F11 P4 F8 84.8(5) . . ?
F7 P4 F8 89.7(4) . . ?
F12 P4 F9 90.8(5) . . ?
F10 P4 F9 91.0(3) . . ?
F11 P4 F9 89.9(3) . . ?
F7 P4 F9 177.5(4) . . ?
F8 P4 F9 88.1(3) . . ?
Cl3 C101 Cl4 113.5(9) . . ?
Cl11 C105 Cl12 111.1(17) . . ?

loop_
_geom_bond_atom_site_label_1
_geom_bond_atom_site_label_2
_geom_bond_distance
_geom_bond_site_symmetry_2
_geom_bond_publ_flag
Rh1 C1 1.818(7) . ?
Rh1 N6 2.104(5) . ?
Rh1 N4 2.121(5) . ?
Rh1 P1 2.2642(19) . ?
Rh1 C2 3.188(6) . ?
Rh1 N2 3.614(6) . ?
Rh2 C51 1.821(8) . ?
Rh2 N16 2.106(5) . ?
Rh2 N14 2.125(6) . ?
Rh2 P2 2.266(2) . ?
Rh2 C52 3.198(7) . ?
Rh2 N12 3.597(5) . ?
P1 C19 1.824(7) . ?
P1 C25 1.829(7) . ?
P1 C31 1.831(7) . ?
P2 C80 1.825(7) . ?
P2 C68 1.833(7) . ?
P2 C74 1.842(7) . ?
O1 C1 1.148(8) . ?
O2 C51 1.138(8) . ?
N6 C4 1.334(8) . ?
N6 N3 1.373(7) . ?
N3 C6 1.371(7) . ?
N3 C2 1.446(8) . ?
N2 C10 1.330(8) . ?
N2 N1 1.384(8) . ?
N1 C12 1.377(8) . ?
N1 C2 1.458(8) . ?
N4 C15 1.329(8) . ?
N4 N5 1.385(7) . ?
N5 C17 1.375(9) . ?
N5 C2 1.433(8) . ?
N16 C54 1.332(8) . ?
N16 N15 1.372(7) . ?
N15 C56 1.370(8) . ?
N15 C52 1.449(8) . ?
N12 C59 1.321(8) . ?
N12 N11 1.372(7) . ?
N11 C61 1.378(8) . ?
N11 C52 1.476(8) . ?
N14 C64 1.335(9) . ?
N14 N13 1.369(7) . ?
N13 C66 1.366(9) . ?
N13 C52 1.437(8) . ?
C3 C4 1.482(9) . ?
C4 C5 1.402(9) . ?
C5 C6 1.380(9) . ?
C6 C7 1.467(9) . ?
C9 C10 1.484(11) . ?
C10 C11 1.415(11) . ?
C11 C12 1.359(10) . ?
C12 C13 1.475(10) . ?
C14 C15 1.470(10) . ?
C15 C16 1.412(10) . ?
C16 C17 1.345(10) . ?
C17 C18 1.486(10) . ?
C19 C20 1.388(9) . ?
C19 C24 1.389(9) . ?
C20 C21 1.397(9) . ?
C21 C22 1.389(11) . ?
C22 C23 1.367(11) . ?
C23 C24 1.386(9) . ?
C25 C30 1.375(9) . ?
C25 C26 1.385(9) . ?
C26 C27 1.391(10) . ?
C27 C28 1.365(12) . ?
C28 C29 1.369(12) . ?
C29 C30 1.370(10) . ?
C31 C32 1.382(10) . ?
C31 C36 1.403(10) . ?
C32 C33 1.395(10) . ?
C33 C34 1.403(13) . ?
C34 C35 1.360(12) . ?
C35 C36 1.396(10) . ?
C53 C54 1.492(9) . ?
C54 C55 1.408(9) . ?
C55 C56 1.363(9) . ?
C56 C57 1.489(10) . ?
C58 C59 1.481(10) . ?
C59 C60 1.394(10) . ?
C60 C61 1.368(10) . ?
C61 C62 1.482(10) . ?
C63 C64 1.503(10) . ?
C64 C65 1.380(10) . ?
C65 C66 1.375(10) . ?
C66 C67 1.480(10) . ?
C68 C69 1.391(10) . ?
C68 C73 1.395(9) . ?
C69 C70 1.394(10) . ?
C70 C71 1.370(11) . ?
C71 C72 1.371(11) . ?
C72 C73 1.409(10) . ?
C74 C79 1.384(10) . ?
C74 C75 1.385(10) . ?
C75 C76 1.395(10) . ?
C76 C77 1.374(12) . ?
C77 C78 1.396(12) . ?
C78 C79 1.396(10) . ?
C80 C85 1.370(10) . ?
C80 C81 1.402(10) . ?
C81 C82 1.394(10) . ?
C82 C83 1.384(12) . ?
C83 C84 1.338(11) . ?
C84 C85 1.394(10) . ?
C100 Cl2 1.743(9) . ?
C100 Cl1 1.769(9) . ?
C102 Cl6 1.703(14) . ?
C102 Cl5 1.770(12) . ?
C103 Cl7 1.660(16) . ?
C103 Cl8 1.661(14) . ?
P3 F3 1.564(6) . ?
P3 F6 1.567(6) . ?
P3 F4 1.572(5) . ?
P3 F5 1.581(5) . ?
P3 F1 1.596(5) . ?
P3 F2 1.603(5) . ?
P4 F12 1.517(7) . ?
P4 F10 1.546(6) . ?
P4 F11 1.554(6) . ?
P4 F7 1.556(5) . ?
P4 F8 1.556(6) . ?
P4 F9 1.601(5) . ?
Cl3 C101 1.713(13) . ?
Cl4 C101 1.722(13) . ?
Cl11 C105 1.775(19) . ?
Cl12 C105 1.776(19) . ?

loop_
_geom_torsion_atom_site_label_1
_geom_torsion_atom_site_label_2
_geom_torsion_atom_site_label_3
_geom_torsion_atom_site_label_4
_geom_torsion
_geom_torsion_site_symmetry_1
_geom_torsion_site_symmetry_2
_geom_torsion_site_symmetry_3
_geom_torsion_site_symmetry_4
_geom_torsion_publ_flag
Rh1 C2 N1 N2 -97.6(5) . . . . ?
Rh2 C52 N11 N12 95.3(5) . . . . ?
